data_2205900
loop_
_publ_author_name
'Nighat Sultana'
'M. Iqbal Choudhary'
'Shamsher Ali'
'Shazia Anjum'
'Hoong-Kun Fun'
Atta-ur-Rahman

_publ_section_title
;
 5,7-Dihydroxy-6,2'-dimethoxyisoflavone
;
_journal_issue 6
_journal_name_full 'Acta Crystallographica Section E'
_journal_page_first o1812
_journal_page_last o1814
_journal_paper_doi 10.1107/S1600536805015187
_journal_volume 61
_journal_year 2005
_chemical_formula_iupac 'C17 H14 O6'
_chemical_formula_moiety 'C17 H14 O6'
_chemical_formula_sum 'C17 H14 O6'
_chemical_formula_weight 314.28
_chemical_melting_point .463E-305
_chemical_name_systematic
;
5,7-Dihydroxy-6,2'-dimethoxyisoflavone
;
_space_group_IT_number 14
_symmetry_cell_setting monoclinic
_symmetry_space_group_name_Hall '-P 2ybc'
_symmetry_space_group_name_H-M 'P 1 21/c 1'
_atom_sites_solution_hydrogens geom
_atom_sites_solution_primary direct
_atom_sites_solution_secondary difmap
_audit_creation_method SHELXL97
_cell_angle_alpha 90.00
_cell_angle_beta 111.7260(10)
_cell_angle_gamma 90.00
_cell_formula_units_Z 4
_cell_length_a 13.6600(7)
_cell_length_b 6.5247(3)
_cell_length_c 17.5754(9)
_cell_measurement_reflns_used 4463
_cell_measurement_temperature 293(2)
_cell_measurement_theta_max 25.0
_cell_measurement_theta_min 1.6
_cell_volume 1455.18(13)
_computing_cell_refinement 'SAINT (Siemens, 1996)'
_computing_data_collection 'SMART (Siemens, 1996)'
_computing_data_reduction SAINT
_computing_molecular_graphics SHELXTL
_computing_publication_material
;
SHELXTL, PARST (Nardelli, 1995) and PLATON (Spek, 2003)
;
_computing_structure_refinement SHELXTL
_computing_structure_solution 'SHELXTL (Sheldrick, 1997)'
_diffrn_ambient_temperature 293(2)
_diffrn_detector_area_resol_mean 8.33
_diffrn_measured_fraction_theta_full 0.998
_diffrn_measured_fraction_theta_max 0.998
_diffrn_measurement_device_type 'Siemens SMART CCD area-detector'
_diffrn_measurement_method \w
_diffrn_radiation_monochromator graphite
_diffrn_radiation_source 'fine-focus sealed tube'
_diffrn_radiation_type MoK\a
_diffrn_radiation_wavelength 0.71073
_diffrn_reflns_av_R_equivalents 0.0159
_diffrn_reflns_av_sigmaI/netI 0.0181
_diffrn_reflns_limit_h_max 16
_diffrn_reflns_limit_h_min -16
_diffrn_reflns_limit_k_max 7
_diffrn_reflns_limit_k_min -7
_diffrn_reflns_limit_l_max 20
_diffrn_reflns_limit_l_min -17
_diffrn_reflns_number 6924
_diffrn_reflns_theta_full 25.00
_diffrn_reflns_theta_max 25.00
_diffrn_reflns_theta_min 1.60
_diffrn_standards_decay_% 0
_diffrn_standards_number 0
_exptl_absorpt_coefficient_mu 0.110
_exptl_absorpt_correction_T_max 0.9902
_exptl_absorpt_correction_T_min 0.9523
_exptl_absorpt_correction_type multi-scan
_exptl_absorpt_process_details '(SADABS; Sheldrick, 1996)'
_exptl_crystal_colour colourless
_exptl_crystal_density_diffrn 1.435
_exptl_crystal_density_method 'not measured'
_exptl_crystal_description Plate
_exptl_crystal_F_000 656
_exptl_crystal_size_max 0.45
_exptl_crystal_size_mid 0.39
_exptl_crystal_size_min 0.09
_refine_diff_density_max 0.137
_refine_diff_density_min -0.147
_refine_ls_extinction_method none
_refine_ls_goodness_of_fit_ref 1.037
_refine_ls_hydrogen_treatment constr
_refine_ls_matrix_type full
_refine_ls_number_parameters 212
_refine_ls_number_reflns 2560
_refine_ls_number_restraints 0
_refine_ls_restrained_S_all 1.037
_refine_ls_R_factor_all 0.0499
_refine_ls_R_factor_gt 0.0385
_refine_ls_shift/su_max 0.001
_refine_ls_shift/su_mean 0.000
_refine_ls_structure_factor_coef Fsqd
_refine_ls_weighting_details 'calc w = 1/[\s^2^(Fo^2^)+(0.0541P)^2^+0.2123P] where P=(Fo^2^+2Fc^2^)/3'
_refine_ls_weighting_scheme calc
_refine_ls_wR_factor_gt 0.0990
_refine_ls_wR_factor_ref 0.1082
_reflns_number_gt 2004
_reflns_number_total 2560
_reflns_threshold_expression I>2\s(I)
_cod_data_source_file ci6582.cif
_cod_data_source_block I
_cod_depositor_comments
;
The following automatic conversions were performed:
'_symmetry_cell_setting' value 'Monoclinic' changed to 'monoclinic'
according to '/home/saulius/struct/CIF-dictionaries/cif_core.dic'
dictionary named 'cif_core.dic' version 2.4.1 from 2010-06-29.

Automatic conversion script
Id: cif_fix_enum 1527 2010-12-29 10:47:43Z saulius 

The following automatic conversions were performed:

'_symmetry_cell_setting' value 'Monoclinic' changed to 'monoclinic'
according to /home/saulius/struct/CIF-dictionaries/cif_core.dic
dictionary named 'cif_core.dic' version 2.4.1 from 2010-06-29.

Automatic conversion script
Id: cif_fix_values 1715 2011-07-08 13:25:40Z adriana 
;
_cod_original_cell_volume 1455.18(12)
_cod_original_sg_symbol_H-M 'P 21/c'
_cod_database_code 2205900
_cod_database_fobs_code 2205900

loop_
_symmetry_equiv_pos_as_xyz
'x, y, z'
'-x, y+1/2, -z+1/2'
'-x, -y, -z'
'x, -y-1/2, z-1/2'

loop_
_atom_site_label
_atom_site_fract_x
_atom_site_fract_y
_atom_site_fract_z
_atom_site_U_iso_or_equiv
_atom_site_adp_type
_atom_site_calc_flag
_atom_site_refinement_flags
_atom_site_occupancy
_atom_site_type_symbol
O1 0.33613(10) 0.5035(2) -0.07767(7) 0.0632(4) Uani d . 1 O
O2 0.22717(10) 0.8162(2) 0.07536(7) 0.0624(4) Uani d . 1 O
O3 0.31762(9) 0.5545(2) 0.18867(6) 0.0555(3) Uani d . 1 O
H3A 0.2816 0.6543 0.1670 0.083 Uiso calc R 1 H
O4 0.44836(9) 0.2207(2) 0.23762(6) 0.0622(4) Uani d . 1 O
O5 0.51671(14) 0.0311(3) 0.12691(8) 0.0962(6) Uani d . 1 O
H5A 0.5271 0.0033 0.1748 0.144 Uiso calc R 1 H
O6 0.02270(10) 0.7454(2) -0.06348(8) 0.0670(4) Uani d . 1 O
C1 0.26775(14) 0.6604(3) -0.10391(10) 0.0591(5) Uani d . 1 C
H1A 0.2490 0.6990 -0.1584 0.071 Uiso calc R 1 H
C2 0.22413(13) 0.7661(3) -0.05938(10) 0.0498(4) Uani d . 1 C
C3 0.25531(12) 0.7149(3) 0.02679(10) 0.0471(4) Uani d . 1 C
C4 0.35178(12) 0.4616(3) 0.13440(9) 0.0449(4) Uani d . 1 C
C5 0.41503(12) 0.2922(3) 0.15821(9) 0.0505(4) Uani d . 1 C
C6 0.45274(14) 0.1959(3) 0.10368(10) 0.0607(5) Uani d . 1 C
C7 0.42604(14) 0.2671(3) 0.02439(10) 0.0615(5) Uani d . 1 C
H7A 0.4512 0.2032 -0.0121 0.074 Uiso calc R 1 H
C8 0.36134(13) 0.4352(3) 0.00125(9) 0.0506(4) Uani d . 1 C
C9 0.32228(12) 0.5376(3) 0.05375(9) 0.0443(4) Uani d . 1 C
C10 0.14634(14) 0.9299(3) -0.09838(10) 0.0533(4) Uani d . 1 C
C11 0.04413(14) 0.9162(3) -0.09920(10) 0.0550(4) Uani d . 1 C
C12 -0.02836(16) 1.0693(3) -0.13586(12) 0.0699(6) Uani d . 1 C
H12A -0.0959 1.0629 -0.1349 0.084 Uiso calc R 1 H
C13 0.0001(2) 1.2313(3) -0.17390(13) 0.0853(7) Uani d . 1 C
H13A -0.0487 1.3337 -0.1986 0.102 Uiso calc R 1 H
C14 0.0994(2) 1.2431(4) -0.17558(15) 0.0881(7) Uani d . 1 C
H14A 0.1175 1.3511 -0.2023 0.106 Uiso calc R 1 H
C15 0.17202(18) 1.0940(3) -0.13745(12) 0.0718(6) Uani d . 1 C
H15A 0.2397 1.1034 -0.1379 0.086 Uiso calc R 1 H
C16 -0.08302(15) 0.7087(4) -0.07130(14) 0.0774(6) Uani d . 1 C
H16A -0.0865 0.5833 -0.0439 0.116 Uiso calc R 1 H
H16D -0.1269 0.6980 -0.1282 0.116 Uiso calc R 1 H
H16B -0.1071 0.8201 -0.0471 0.116 Uiso calc R 1 H
C17 0.36942(16) 0.1133(3) 0.25708(12) 0.0680(5) Uani d . 1 C
H17A 0.3980 0.0708 0.3134 0.102 Uiso calc R 1 H
H17B 0.3471 -0.0051 0.2225 0.102 Uiso calc R 1 H
H17C 0.3102 0.2019 0.2485 0.102 Uiso calc R 1 H

loop_
_atom_site_aniso_label
_atom_site_aniso_U_11
_atom_site_aniso_U_22
_atom_site_aniso_U_33
_atom_site_aniso_U_12
_atom_site_aniso_U_13
_atom_site_aniso_U_23
O1 0.0740(8) 0.0821(9) 0.0410(6) 0.0274(7) 0.0299(6) 0.0130(6)
O2 0.0701(8) 0.0654(8) 0.0536(7) 0.0112(6) 0.0253(6) -0.0088(6)
O3 0.0609(8) 0.0693(8) 0.0406(6) 0.0038(6) 0.0237(6) -0.0087(5)
O4 0.0546(7) 0.0970(10) 0.0373(6) 0.0107(7) 0.0196(5) 0.0141(6)
O5 0.1182(12) 0.1275(14) 0.0591(9) 0.0774(11) 0.0519(9) 0.0383(9)
O6 0.0505(7) 0.0691(9) 0.0782(9) 0.0045(6) 0.0201(6) 0.0130(7)
C1 0.0653(11) 0.0700(12) 0.0437(9) 0.0138(10) 0.0222(8) 0.0116(9)
C2 0.0500(9) 0.0527(10) 0.0462(9) -0.0004(8) 0.0172(7) 0.0013(8)
C3 0.0439(9) 0.0529(10) 0.0460(9) -0.0043(7) 0.0183(7) -0.0060(7)
C4 0.0391(8) 0.0618(10) 0.0356(8) -0.0056(7) 0.0158(6) -0.0063(7)
C5 0.0442(9) 0.0736(12) 0.0355(8) 0.0047(8) 0.0170(7) 0.0047(8)
C6 0.0587(11) 0.0824(14) 0.0474(9) 0.0252(10) 0.0270(8) 0.0143(9)
C7 0.0655(11) 0.0837(14) 0.0442(9) 0.0250(10) 0.0308(8) 0.0079(9)
C8 0.0502(9) 0.0683(11) 0.0367(8) 0.0082(8) 0.0200(7) 0.0049(8)
C9 0.0395(8) 0.0558(10) 0.0378(8) -0.0020(7) 0.0145(6) -0.0020(7)
C10 0.0618(11) 0.0485(10) 0.0458(9) 0.0020(8) 0.0153(8) -0.0010(8)
C11 0.0607(11) 0.0516(10) 0.0470(9) 0.0058(8) 0.0134(8) -0.0039(8)
C12 0.0695(13) 0.0661(13) 0.0606(11) 0.0192(10) 0.0083(9) -0.0077(10)
C13 0.108(2) 0.0541(13) 0.0667(13) 0.0237(13) 0.0006(13) 0.0021(11)
C14 0.112(2) 0.0617(13) 0.0751(14) 0.0004(14) 0.0162(13) 0.0163(11)
C15 0.0850(14) 0.0626(12) 0.0626(12) -0.0036(11) 0.0211(10) 0.0100(10)
C16 0.0535(11) 0.0879(16) 0.0861(14) -0.0039(11) 0.0204(10) -0.0027(12)
C17 0.0837(14) 0.0719(13) 0.0576(11) -0.0004(11) 0.0367(10) 0.0089(10)

loop_
_atom_type_symbol
_atom_type_description
_atom_type_scat_dispersion_real
_atom_type_scat_dispersion_imag
_atom_type_scat_source
C C 0.0033 0.0000 'International Tables Vol C Tables 4.2.6.8 and 6.1.1.4'
H H 0.0000 0.0000 'International Tables Vol C Tables 4.2.6.8 and 6.1.1.4'
O O 0.0106 0.0000 'International Tables Vol C Tables 4.2.6.8 and 6.1.1.4'

loop_
_geom_angle_atom_site_label_1
_geom_angle_atom_site_label_2
_geom_angle_atom_site_label_3
_geom_angle
C1 O1 C8 118.37(13)
C4 O3 H3A 109.5
C5 O4 C17 114.34(13)
C6 O5 H5A 109.5
C11 O6 C16 118.53(15)
C2 C1 O1 126.47(15)
C2 C1 H1A 116.8
O1 C1 H1A 116.8
C1 C2 C3 117.99(15)
C1 C2 C10 119.95(15)
C3 C2 C10 122.06(15)
O2 C3 C9 121.27(15)
O2 C3 C2 123.09(16)
C9 C3 C2 115.64(14)
O3 C4 C5 119.34(14)
O3 C4 C9 120.43(15)
C5 C4 C9 120.23(14)
C4 C5 O4 121.12(14)
C4 C5 C6 120.37(14)
O4 C5 C6 118.39(15)
O5 C6 C7 118.16(15)
O5 C6 C5 120.91(15)
C7 C6 C5 120.92(16)
C8 C7 C6 117.89(16)
C8 C7 H7A 121.1
C6 C7 H7A 121.1
C7 C8 O1 116.86(14)
C7 C8 C9 123.29(15)
O1 C8 C9 119.85(15)
C8 C9 C4 117.29(15)
C8 C9 C3 121.23(14)
C4 C9 C3 121.48(14)
C15 C10 C11 118.75(17)
C15 C10 C2 121.07(17)
C11 C10 C2 120.12(16)
O6 C11 C12 124.40(18)
O6 C11 C10 115.66(15)
C12 C11 C10 119.93(19)
C13 C12 C11 119.7(2)
C13 C12 H12A 120.1
C11 C12 H12A 120.1
C14 C13 C12 120.8(2)
C14 C13 H13A 119.6
C12 C13 H13A 119.6
C13 C14 C15 119.5(2)
C13 C14 H14A 120.3
C15 C14 H14A 120.3
C14 C15 C10 121.3(2)
C14 C15 H15A 119.4
C10 C15 H15A 119.4
O6 C16 H16A 109.5
O6 C16 H16D 109.5
H16A C16 H16D 109.5
O6 C16 H16B 109.5
H16A C16 H16B 109.5
H16D C16 H16B 109.5
O4 C17 H17A 109.5
O4 C17 H17B 109.5
H17A C17 H17B 109.5
O4 C17 H17C 109.5
H17A C17 H17C 109.5
H17B C17 H17C 109.5

loop_
_geom_bond_atom_site_label_1
_geom_bond_atom_site_label_2
_geom_bond_distance
O1 C1 1.347(2)
O1 C8 1.3739(19)
O2 C3 1.2474(19)
O3 C4 1.3505(18)
O3 H3A 0.82
O4 C5 1.3791(18)
O4 C17 1.430(2)
O5 C6 1.350(2)
O5 H5A 0.82
O6 C11 1.363(2)
O6 C16 1.419(2)
C1 C2 1.337(2)
C1 H1A 0.93
C2 C3 1.452(2)
C2 C10 1.484(2)
C3 C9 1.442(2)
C4 C5 1.370(2)
C4 C9 1.412(2)
C5 C6 1.394(2)
C6 C7 1.384(2)
C7 C8 1.372(2)
C7 H7A 0.93
C8 C9 1.395(2)
C10 C15 1.385(3)
C10 C11 1.394(3)
C11 C12 1.386(3)
C12 C13 1.382(3)
C12 H12A 0.93
C13 C14 1.370(4)
C13 H13A 0.93
C14 C15 1.374(3)
C14 H14A 0.93
C15 H15A 0.93
C16 H16A 0.96
C16 H16D 0.96
C16 H16B 0.96
C17 H17A 0.96
C17 H17B 0.96
C17 H17C 0.96

loop_
_geom_hbond_atom_site_label_D
_geom_hbond_atom_site_label_H
_geom_hbond_atom_site_label_A
_geom_hbond_site_symmetry_A
_geom_hbond_distance_DH
_geom_hbond_distance_HA
_geom_hbond_distance_DA
_geom_hbond_angle_DHA
_geom_hbond_publ_flag
O3 H3A O2 1_555 0.82 1.84 2.566(2) 147 yes
O5 H5A O4 1_555 0.82 2.29 2.745(2) 115 yes
O5 H5A O3 2_645 0.82 2.57 3.197(2) 134 yes
O5 H5A O4 2_645 0.82 2.35 3.026(2) 140 yes
C12 H12A O2 3_575 0.93 2.51 3.347(3) 149 yes
C17 H17A O1 4_566 0.96 2.41 3.194(2) 138 yes
C17 H17C O3 1_555 0.96 2.55 3.099(2) 117 yes

loop_
_geom_torsion_atom_site_label_1
_geom_torsion_atom_site_label_2
_geom_torsion_atom_site_label_3
_geom_torsion_atom_site_label_4
_geom_torsion
C8 O1 C1 C2 3.4(3)
O1 C1 C2 C3 2.5(3)
O1 C1 C2 C10 -177.41(16)
C1 C2 C3 O2 173.04(17)
C10 C2 C3 O2 -7.0(3)
C1 C2 C3 C9 -6.7(2)
C10 C2 C3 C9 173.25(15)
O3 C4 C5 O4 -3.1(2)
C9 C4 C5 O4 177.23(15)
O3 C4 C5 C6 -178.90(16)
C9 C4 C5 C6 1.4(3)
C17 O4 C5 C4 75.9(2)
C17 O4 C5 C6 -108.21(19)
C4 C5 C6 O5 178.76(18)
O4 C5 C6 O5 2.8(3)
C4 C5 C6 C7 -0.9(3)
O4 C5 C6 C7 -176.86(17)
O5 C6 C7 C8 -179.74(19)
C5 C6 C7 C8 -0.1(3)
C6 C7 C8 O1 179.83(17)
C6 C7 C8 C9 0.6(3)
C1 O1 C8 C7 176.07(16)
C1 O1 C8 C9 -4.6(2)
C7 C8 C9 C4 -0.1(3)
O1 C8 C9 C4 -179.34(15)
C7 C8 C9 C3 179.38(16)
O1 C8 C9 C3 0.1(2)
O3 C4 C9 C8 179.40(15)
C5 C4 C9 C8 -0.9(2)
O3 C4 C9 C3 -0.1(2)
C5 C4 C9 C3 179.64(14)
O2 C3 C9 C8 -174.25(16)
C2 C3 C9 C8 5.5(2)
O2 C3 C9 C4 5.2(2)
C2 C3 C9 C4 -175.08(15)
C1 C2 C10 C15 -57.5(2)
C3 C2 C10 C15 122.54(19)
C1 C2 C10 C11 119.7(2)
C3 C2 C10 C11 -60.2(2)
C16 O6 C11 C12 7.0(3)
C16 O6 C11 C10 -172.09(16)
C15 C10 C11 O6 176.61(16)
C2 C10 C11 O6 -0.7(2)
C15 C10 C11 C12 -2.5(3)
C2 C10 C11 C12 -179.85(16)
O6 C11 C12 C13 -176.83(17)
C10 C11 C12 C13 2.2(3)
C11 C12 C13 C14 -0.2(3)
C12 C13 C14 C15 -1.4(3)
C13 C14 C15 C10 1.1(3)
C11 C10 C15 C14 0.9(3)
C2 C10 C15 C14 178.19(19)

loop_
_cod_related_entry_id
_cod_related_entry_database
_cod_related_entry_code
1 ChemSpider 4590713
